data_1505634
loop_
_publ_author_name
'Ribelin, Timothy P.'
'Judd, Andrew S.'
'Akritopoulou-Zanze, Irini'
'Henry, Rodger F.'
'Cross, Jeffrey L.'
'Whittern, David N.'
'Djuric, Stevan W.'

_publ_section_title
;
 Concise construction of novel bridged bicyclic lactams by sequenced
 Ugi/RCM/Heck reactions.
;
_journal_issue 24
_journal_name_full 'Organic letters'
_journal_page_first 5119
_journal_page_last 5122
_journal_paper_doi 10.1021/ol7023373
_journal_volume 9
_journal_year 2007
_chemical_formula_sum 'C18 H22 N2 O2'
_chemical_formula_weight 298.38
_chemical_name_systematic
; 
 ? 
;
_space_group_IT_number 14
_symmetry_cell_setting monoclinic
_symmetry_space_group_name_Hall '-P 2ybc'
_symmetry_space_group_name_H-M 'P 1 21/c 1'
_atom_sites_solution_hydrogens geom
_atom_sites_solution_primary direct
_atom_sites_solution_secondary difmap
_audit_creation_method SHELXL-97
_cell_angle_alpha 90.00
_cell_angle_beta 102.188(3)
_cell_angle_gamma 90.00
_cell_formula_units_Z 4
_cell_length_a 8.5329(17)
_cell_length_b 10.238(2)
_cell_length_c 18.578(4)
_cell_measurement_reflns_used 950
_cell_measurement_temperature 173(2)
_cell_measurement_theta_max 27.9555
_cell_measurement_theta_min 2.243
_cell_volume 1586.4(6)
_computing_cell_refinement 'Bruker saintplus (Bruker 1999)'
_computing_data_collection 'Bruker SMART (Bruker 2001)'
_computing_data_reduction 'Bruker saintplus (Bruker 1999)'
_computing_structure_refinement 'SHELXL (Sheldrick, 2000)'
_computing_structure_solution 'SHELXL (Sheldrick, 2000)'
_diffrn_ambient_temperature 173(2)
_diffrn_measured_fraction_theta_full 0.988
_diffrn_measured_fraction_theta_max 0.988
_diffrn_measurement_device_type 'APEX CCD'
_diffrn_measurement_method omega
_diffrn_radiation_monochromator graphite
_diffrn_radiation_source 'fine-focus sealed tube'
_diffrn_radiation_type MoK\a
_diffrn_radiation_wavelength 0.71073
_diffrn_reflns_av_R_equivalents 0.1891
_diffrn_reflns_av_sigmaI/netI 0.0929
_diffrn_reflns_limit_h_max 11
_diffrn_reflns_limit_h_min -11
_diffrn_reflns_limit_k_max 13
_diffrn_reflns_limit_k_min -13
_diffrn_reflns_limit_l_max 24
_diffrn_reflns_limit_l_min -24
_diffrn_reflns_number 18030
_diffrn_reflns_theta_full 28.05
_diffrn_reflns_theta_max 28.05
_diffrn_reflns_theta_min 2.24
_diffrn_standards_decay_% 0.00
_diffrn_standards_number 0
_exptl_absorpt_coefficient_mu 0.082
_exptl_absorpt_correction_type none
_exptl_crystal_colour colorless
_exptl_crystal_density_diffrn 1.249
_exptl_crystal_density_meas ?
_exptl_crystal_density_method 'not measured'
_exptl_crystal_description plate
_exptl_crystal_F_000 640
_exptl_crystal_size_max 0.3
_exptl_crystal_size_mid 0.2
_exptl_crystal_size_min 0.1
_refine_diff_density_max 0.380
_refine_diff_density_min -0.256
_refine_diff_density_rms 0.059
_refine_ls_extinction_coef 'not refined'
_refine_ls_extinction_method none
_refine_ls_goodness_of_fit_ref 1.056
_refine_ls_hydrogen_treatment mixed
_refine_ls_matrix_type full
_refine_ls_number_parameters 210
_refine_ls_number_reflns 3812
_refine_ls_number_restraints 0
_refine_ls_restrained_S_all 1.056
_refine_ls_R_factor_all 0.0717
_refine_ls_R_factor_gt 0.0615
_refine_ls_shift/su_max 2.983
_refine_ls_shift/su_mean 0.050
_refine_ls_structure_factor_coef Fsqd
_refine_ls_weighting_details 'calc w=1/[\s^2^(Fo^2^)+(0.0789P)^2^+0.1987P] where P=(Fo^2^+2Fc^2^)/3'
_refine_ls_weighting_scheme calc
_refine_ls_wR_factor_gt 0.1624
_refine_ls_wR_factor_ref 0.1716
_reflns_number_gt 3082
_reflns_number_total 3812
_reflns_threshold_expression I>2sigma(I)
_cod_data_source_file ol7023373-file003.cif
_cod_data_source_block compound6e
_cod_depositor_comments
;
The following automatic conversions were performed:

'_exptl_crystal_density_meas' value 'none' was changed to '?' - the
value is perceived as not measured.

Automatic conversion script
Id: cif_fix_values 3008 2015-01-20 13:52:24Z robertas 
;
_cod_original_cell_volume 1586.3(5)
_cod_original_sg_symbol_H-M P21/c
_cod_database_code 1505634

loop_
_symmetry_equiv_pos_as_xyz
'x, y, z'
'-x, y+1/2, -z+1/2'
'-x, -y, -z'
'x, -y-1/2, z-1/2'

loop_
_atom_site_label
_atom_site_type_symbol
_atom_site_fract_x
_atom_site_fract_y
_atom_site_fract_z
_atom_site_U_iso_or_equiv
_atom_site_adp_type
_atom_site_occupancy
_atom_site_symmetry_multiplicity
_atom_site_calc_flag
_atom_site_refinement_flags
O1 O 0.46154(14) 0.80068(14) 0.09349(7) 0.0527(4) Uani 1 1 d .
O2 O -0.03704(12) 1.03475(11) 0.09398(6) 0.0402(3) Uani 1 1 d .
N1 N 0.25114(14) 0.78818(12) -0.00268(7) 0.0343(3) Uani 1 1 d .
H1 H 0.1630 0.8240 -0.0250 0.041 Uiso 1 1 calc R
N2 N 0.21669(12) 0.97247(11) 0.14600(6) 0.0279(3) Uani 1 1 d .
C1 C 0.2724(3) 0.55017(19) 0.01285(13) 0.0650(6) Uani 1 1 d .
H1A H 0.3302 0.5613 0.0627 0.097 Uiso 1 1 calc R
H1B H 0.3093 0.4726 -0.0075 0.097 Uiso 1 1 calc R
H1C H 0.1600 0.5423 0.0120 0.097 Uiso 1 1 calc R
C2 C 0.2166(4) 0.6538(2) -0.11125(12) 0.0777(8) Uani 1 1 d .
H2A H 0.1027 0.6524 -0.1147 0.117 Uiso 1 1 calc R
H2B H 0.2493 0.5743 -0.1312 0.117 Uiso 1 1 calc R
H2C H 0.2441 0.7268 -0.1386 0.117 Uiso 1 1 calc R
C3 C 0.3003(2) 0.66634(15) -0.03203(9) 0.0396(4) Uani 1 1 d .
H3 H 0.416(2) 0.6719(19) -0.0303(11) 0.048 Uiso 1 1 calc .
C4 C 0.33596(16) 0.84641(15) 0.05682(8) 0.0337(3) Uani 1 1 d .
C5 C 0.26895(17) 0.97732(14) 0.07597(8) 0.0318(3) Uani 1 1 d .
H5 H 0.176(2) 0.9990(18) 0.0371(10) 0.038 Uiso 1 1 calc .
C6 C 0.3944(2) 1.08671(18) 0.07917(10) 0.0460(4) Uani 1 1 d .
H6A H 0.4915 1.0632 0.1143 0.055 Uiso 1 1 calc R
H6B H 0.4211 1.0962 0.0312 0.055 Uiso 1 1 calc R
C7 C 0.3317(2) 1.21438(18) 0.10153(12) 0.0540(5) Uani 1 1 d .
H7 H 0.3115 1.2776 0.0648 0.065 Uiso 1 1 calc R
C8 C 0.3006(2) 1.25083(18) 0.16594(12) 0.0535(5) Uani 1 1 d .
H8 H 0.2529 1.3327 0.1650 0.064 Uiso 1 1 calc R
C9 C 0.3279(2) 1.18481(19) 0.23994(10) 0.0489(5) Uani 1 1 d .
H9 H 0.387(2) 1.248(2) 0.2755(12) 0.059 Uiso 1 1 calc .
C10 C 0.42878(18) 1.0605(2) 0.24852(10) 0.0531(5) Uani 1 1 d .
H10A H 0.5199 1.0733 0.2257 0.064 Uiso 1 1 calc R
H10B H 0.4696 1.0436 0.3005 0.064 Uiso 1 1 calc R
C11 C 0.33309(17) 0.94277(17) 0.21376(8) 0.0387(4) Uani 1 1 d .
H11A H 0.4070 0.8772 0.2031 0.046 Uiso 1 1 calc R
H11B H 0.2768 0.9056 0.2491 0.046 Uiso 1 1 calc R
C12 C 0.07283(15) 1.02616(13) 0.14872(8) 0.0280(3) Uani 1 1 d .
C13 C 0.05232(15) 1.07883(13) 0.22111(8) 0.0286(3) Uani 1 1 d .
C14 C -0.09181(16) 1.05830(15) 0.24329(9) 0.0353(3) Uani 1 1 d .
H14 H -0.1713 1.0072 0.2146 0.042 Uiso 1 1 calc R
C15 C -0.11727(18) 1.11350(17) 0.30771(9) 0.0397(4) Uani 1 1 d .
H15 H -0.2135 1.0989 0.3224 0.048 Uiso 1 1 calc R
C16 C -0.00058(19) 1.19011(15) 0.35034(9) 0.0388(4) Uani 1 1 d .
H16 H -0.0178 1.2265 0.3939 0.047 Uiso 1 1 calc R
C17 C 0.14198(19) 1.21288(15) 0.32842(9) 0.0386(4) Uani 1 1 d .
H17 H 0.2200 1.2652 0.3572 0.046 Uiso 1 1 calc R
C18 C 0.17003(17) 1.15829(14) 0.26365(8) 0.0336(3) Uani 1 1 d .

loop_
_atom_site_aniso_label
_atom_site_aniso_U_11
_atom_site_aniso_U_22
_atom_site_aniso_U_33
_atom_site_aniso_U_23
_atom_site_aniso_U_13
_atom_site_aniso_U_12
O1 0.0469(6) 0.0637(8) 0.0402(7) -0.0091(6) -0.0075(5) 0.0253(6)
O2 0.0341(5) 0.0524(7) 0.0289(6) -0.0048(5) -0.0047(4) 0.0106(5)
N1 0.0367(6) 0.0351(6) 0.0288(7) -0.0021(5) 0.0020(5) 0.0084(5)
N2 0.0283(5) 0.0316(6) 0.0220(6) 0.0006(4) 0.0014(4) 0.0023(4)
C1 0.1066(17) 0.0394(9) 0.0554(13) 0.0066(8) 0.0317(12) 0.0085(10)
C2 0.146(2) 0.0451(10) 0.0341(11) -0.0089(8) 0.0013(12) 0.0195(13)
C3 0.0517(9) 0.0344(7) 0.0341(9) -0.0020(6) 0.0122(7) 0.0068(6)
C4 0.0345(7) 0.0393(8) 0.0262(7) 0.0001(6) 0.0041(5) 0.0067(6)
C5 0.0360(7) 0.0356(7) 0.0230(7) 0.0002(5) 0.0041(5) 0.0044(5)
C6 0.0534(9) 0.0470(9) 0.0439(10) -0.0041(8) 0.0244(8) -0.0076(7)
C7 0.0739(12) 0.0368(8) 0.0617(13) 0.0002(8) 0.0377(10) -0.0124(8)
C8 0.0665(11) 0.0372(8) 0.0659(13) -0.0122(8) 0.0349(10) -0.0196(8)
C9 0.0412(8) 0.0611(11) 0.0471(10) -0.0242(9) 0.0154(7) -0.0241(8)
C10 0.0282(7) 0.0930(15) 0.0350(9) -0.0136(9) 0.0000(6) -0.0062(8)
C11 0.0324(7) 0.0556(9) 0.0251(7) 0.0006(6) -0.0007(5) 0.0139(6)
C12 0.0287(6) 0.0278(6) 0.0252(7) 0.0009(5) 0.0001(5) 0.0002(5)
C13 0.0290(6) 0.0290(6) 0.0261(7) 0.0011(5) 0.0021(5) 0.0017(5)
C14 0.0291(6) 0.0389(7) 0.0364(8) -0.0020(6) 0.0034(5) -0.0004(5)
C15 0.0349(7) 0.0481(9) 0.0380(9) 0.0010(7) 0.0119(6) 0.0034(6)
C16 0.0483(8) 0.0386(8) 0.0308(8) -0.0008(6) 0.0114(6) 0.0071(6)
C17 0.0440(8) 0.0373(7) 0.0335(8) -0.0075(6) 0.0056(6) -0.0046(6)
C18 0.0353(7) 0.0351(7) 0.0299(8) -0.0035(6) 0.0057(5) -0.0047(6)

loop_
_atom_type_symbol
_atom_type_description
_atom_type_scat_dispersion_real
_atom_type_scat_dispersion_imag
_atom_type_scat_source
C C 0.0033 0.0016 'International Tables Vol C Tables 4.2.6.8 and 6.1.1.4'
H H 0.0000 0.0000 'International Tables Vol C Tables 4.2.6.8 and 6.1.1.4'
N N 0.0061 0.0033 'International Tables Vol C Tables 4.2.6.8 and 6.1.1.4'
O O 0.0106 0.0060 'International Tables Vol C Tables 4.2.6.8 and 6.1.1.4'

loop_
_geom_angle_atom_site_label_1
_geom_angle_atom_site_label_2
_geom_angle_atom_site_label_3
_geom_angle
C4 N1 C3 123.10(13)
C4 N1 H1 118.5
C3 N1 H1 118.5
C12 N2 C11 120.55(11)
C12 N2 C5 117.90(11)
C11 N2 C5 119.60(11)
C3 C1 H1A 109.5
C3 C1 H1B 109.5
H1A C1 H1B 109.5
C3 C1 H1C 109.5
H1A C1 H1C 109.5
H1B C1 H1C 109.5
C3 C2 H2A 109.5
C3 C2 H2B 109.5
H2A C2 H2B 109.5
C3 C2 H2C 109.5
H2A C2 H2C 109.5
H2B C2 H2C 109.5
N1 C3 C2 108.96(14)
N1 C3 C1 112.23(13)
C2 C3 C1 112.28(18)
N1 C3 H3 108.6(12)
C2 C3 H3 109.3(12)
C1 C3 H3 105.4(12)
O1 C4 N1 123.11(15)
O1 C4 C5 121.87(14)
N1 C4 C5 115.00(12)
N2 C5 C4 112.13(12)
N2 C5 C6 109.27(12)
C4 C5 C6 110.79(12)
N2 C5 H5 106.5(11)
C4 C5 H5 108.0(11)
C6 C5 H5 110.1(11)
C7 C6 C5 110.91(13)
C7 C6 H6A 109.5
C5 C6 H6A 109.5
C7 C6 H6B 109.5
C5 C6 H6B 109.5
H6A C6 H6B 108.0
C8 C7 C6 129.91(19)
C8 C7 H7 115.0
C6 C7 H7 115.0
C7 C8 C9 132.27(19)
C7 C8 H8 113.9
C9 C8 H8 113.9
C8 C9 C10 116.42(15)
C8 C9 C18 111.56(16)
C10 C9 C18 109.53(15)
C8 C9 H9 105.9(13)
C10 C9 H9 107.2(13)
C18 C9 H9 105.4(11)
C11 C10 C9 112.09(13)
C11 C10 H10A 109.2
C9 C10 H10A 109.2
C11 C10 H10B 109.2
C9 C10 H10B 109.2
H10A C10 H10B 107.9
N2 C11 C10 114.01(14)
N2 C11 H11A 108.7
C10 C11 H11A 108.7
N2 C11 H11B 108.7
C10 C11 H11B 108.7
H11A C11 H11B 107.6
O2 C12 N2 122.36(13)
O2 C12 C13 120.28(12)
N2 C12 C13 117.34(11)
C14 C13 C18 119.58(13)
C14 C13 C12 119.38(12)
C18 C13 C12 120.78(12)
C15 C14 C13 120.31(14)
C15 C14 H14 119.8
C13 C14 H14 119.8
C16 C15 C14 120.24(14)
C16 C15 H15 119.9
C14 C15 H15 119.9
C15 C16 C17 120.04(14)
C15 C16 H16 120.0
C17 C16 H16 120.0
C16 C17 C18 120.64(14)
C16 C17 H17 119.7
C18 C17 H17 119.7
C17 C18 C13 119.16(13)
C17 C18 C9 120.06(13)
C13 C18 C9 120.78(13)

loop_
_geom_bond_atom_site_label_1
_geom_bond_atom_site_label_2
_geom_bond_distance
O1 C4 1.2342(18)
O2 C12 1.2322(16)
N1 C4 1.3279(19)
N1 C3 1.4582(19)
N1 H1 0.8600
N2 C12 1.3557(17)
N2 C11 1.4614(18)
N2 C5 1.4625(17)
C1 C3 1.500(2)
C1 H1A 0.9600
C1 H1B 0.9600
C1 H1C 0.9600
C2 C3 1.500(3)
C2 H2A 0.9600
C2 H2B 0.9600
C2 H2C 0.9600
C3 H3 0.975(19)
C4 C5 1.528(2)
C5 C6 1.542(2)
C5 H5 0.924(18)
C6 C7 1.504(3)
C6 H6A 0.9700
C6 H6B 0.9700
C7 C8 1.332(3)
C7 H7 0.9300
C8 C9 1.505(3)
C8 H8 0.9300
C9 C10 1.526(3)
C9 C18 1.527(2)
C9 H9 0.99(2)
C10 C11 1.521(2)
C10 H10A 0.9700
C10 H10B 0.9700
C11 H11A 0.9700
C11 H11B 0.9700
C12 C13 1.493(2)
C13 C14 1.3930(19)
C13 C18 1.4000(19)
C14 C15 1.382(2)
C14 H14 0.9300
C15 C16 1.379(2)
C15 H15 0.9300
C16 C17 1.382(2)
C16 H16 0.9300
C17 C18 1.392(2)
C17 H17 0.9300

loop_
_geom_hbond_atom_site_label_D
_geom_hbond_atom_site_label_H
_geom_hbond_atom_site_label_A
_geom_hbond_distance_DH
_geom_hbond_distance_HA
_geom_hbond_distance_DA
_geom_hbond_angle_DHA
_geom_hbond_site_symmetry_A
N1 H1 O2 0.86 2.08 2.8622(16) 151.7 3_575

loop_
_geom_torsion_atom_site_label_1
_geom_torsion_atom_site_label_2
_geom_torsion_atom_site_label_3
_geom_torsion_atom_site_label_4
_geom_torsion
C4 N1 C3 C2 -159.25(18)
C4 N1 C3 C1 75.8(2)
C3 N1 C4 O1 -1.9(2)
C3 N1 C4 C5 176.56(13)
C12 N2 C5 C4 -134.54(13)
C11 N2 C5 C4 61.23(17)
C12 N2 C5 C6 102.22(15)
C11 N2 C5 C6 -62.01(17)
O1 C4 C5 N2 -66.75(19)
N1 C4 C5 N2 114.73(14)
O1 C4 C5 C6 55.6(2)
N1 C4 C5 C6 -122.89(15)
N2 C5 C6 C7 -53.27(19)
C4 C5 C6 C7 -177.30(14)
C5 C6 C7 C8 68.8(3)
C6 C7 C8 C9 5.6(4)
C7 C8 C9 C10 9.3(3)
C7 C8 C9 C18 -117.4(2)
C8 C9 C10 C11 -78.55(19)
C18 C9 C10 C11 49.16(19)
C12 N2 C11 C10 -80.13(17)
C5 N2 C11 C10 83.68(16)
C9 C10 C11 N2 36.26(19)
C11 N2 C12 O2 -168.98(14)
C5 N2 C12 O2 26.9(2)
C11 N2 C12 C13 12.59(19)
C5 N2 C12 C13 -151.48(12)
O2 C12 C13 C14 42.2(2)
N2 C12 C13 C14 -139.37(14)
O2 C12 C13 C18 -132.01(15)
N2 C12 C13 C18 46.45(18)
C18 C13 C14 C15 -1.5(2)
C12 C13 C14 C15 -175.70(14)
C13 C14 C15 C16 0.4(2)
C14 C15 C16 C17 0.5(2)
C15 C16 C17 C18 -0.5(2)
C16 C17 C18 C13 -0.5(2)
C16 C17 C18 C9 179.73(16)
C14 C13 C18 C17 1.5(2)
C12 C13 C18 C17 175.67(13)
C14 C13 C18 C9 -178.78(15)
C12 C13 C18 C9 -4.6(2)
C8 C9 C18 C17 -120.06(17)
C10 C9 C18 C17 109.56(16)
C8 C9 C18 C13 60.2(2)
C10 C9 C18 C13 -70.2(2)
